data_2008208
loop_
_publ_author_name
'Foces-Foces, C.'
'Llamas-Saiz, A.L.'
'Lorente, P'
'Golubev, N.S.'
'Limbach, H.-H.'

_publ_section_title
;
 Three 2,4,6-trimethylpyridine--benzoic acid complexes at 150K
;
_journal_issue 3
_journal_name_full 'Acta Crystallographica Section C'
_journal_page_first 377
_journal_page_last 381
_journal_paper_doi 10.1107/S0108270198013766
_journal_volume 55
_journal_year 1999
_chemical_formula_moiety 'C8 H11 N.C7 H6 O2'
_chemical_formula_sum 'C15 H17 N O2'
_chemical_formula_weight 243.305
_chemical_melting_point 339
_chemical_name_systematic '2,4,6-Trymethylpyridine benzoic acid'
_space_group_IT_number 14
_symmetry_cell_setting monoclinic
_symmetry_space_group_name_Hall '-P 2ybc'
_symmetry_space_group_name_H-M 'P 1 21/c 1'
_audit_creation_method from_xtal_archive_file_using_CIFIO
_cell_angle_alpha 90.00000
_cell_angle_beta 92.702(7)
_cell_angle_gamma 90.00000
_cell_formula_units_Z 4
_cell_length_a 7.4875(6)
_cell_length_b 14.4756(14)
_cell_length_c 12.1879(12)
_cell_measurement_reflns_used 66
_cell_measurement_temperature 150
_cell_measurement_theta_max 45
_cell_measurement_theta_min 2
_cell_volume 1319.5(2)
_computing_cell_refinement 'LSUCRE (Appleman, 1984)'
_computing_data_collection 'Philips PW1100 (Hornstra & Vossers, 1973)'
_computing_data_reduction 'xtal_DIFDAT_SORTRF_ADDREF  (Hall et al., 1992)'
_computing_molecular_graphics xtal_ORTEP
_computing_publication_material xtal_BONDLA_CIFIO
_computing_structure_refinement 'xtal CRYLSQ'
_computing_structure_solution 'SIR92 (Altomare et al., 1994)'
_diffrn_ambient_temperature 150
_diffrn_measurement_device 'Philips PW1100 diffractometer'
_diffrn_measurement_method '\w/2\q scans'
_diffrn_radiation_monochromator graphite
_diffrn_radiation_source 'scaled tube'
_diffrn_radiation_type 'Cu K\a'
_diffrn_radiation_wavelength 1.5418
_diffrn_reflns_av_R_equivalents .054
_diffrn_reflns_av_sigmaI/netI .014
_diffrn_reflns_limit_h_max 8
_diffrn_reflns_limit_h_min 0
_diffrn_reflns_limit_k_max 0
_diffrn_reflns_limit_k_min -16
_diffrn_reflns_limit_l_max 14
_diffrn_reflns_limit_l_min -14
_diffrn_reflns_number 2482
_diffrn_reflns_reduction_process perpendicular_monochr_Lp
_diffrn_reflns_theta_max 64.47
_diffrn_reflns_theta_min 4.75
_diffrn_standards_decay_% 9
_diffrn_standards_interval_time 90
_diffrn_standards_number 2
_exptl_absorpt_coefficient_mu 0.6489
_exptl_absorpt_correction_type none
_exptl_crystal_colour colourless
_exptl_crystal_density_diffrn 1.225
_exptl_crystal_density_meas ?
_exptl_crystal_density_method 'not measured'
_exptl_crystal_description 'rectangular prism'
_exptl_crystal_F_000 520
_exptl_crystal_size_max 0.46
_exptl_crystal_size_mid 0.43
_exptl_crystal_size_min 0.37
_refine_diff_density_max .30
_refine_diff_density_min -.39
_refine_ls_abs_structure_details ' not applicable '
_refine_ls_extinction_coef 204(11)
_refine_ls_extinction_method Zachariasen
_refine_ls_goodness_of_fit_all .992
_refine_ls_goodness_of_fit_obs 1.00
_refine_ls_hydrogen_treatment noref
_refine_ls_matrix_type full
_refine_ls_number_constraints 0
_refine_ls_number_parameters 168
_refine_ls_number_reflns 1723
_refine_ls_number_restraints 0
_refine_ls_R_factor_all .083
_refine_ls_R_factor_obs .068
_refine_ls_shift/esd_max .009
_refine_ls_structure_factor_coef F
_refine_ls_weighting_details 'w = k{(A + BFo)^2^[C + D(sin\q)/\l]}^-1^'
_refine_ls_weighting_scheme calc
_refine_ls_wR_factor_all .103
_refine_ls_wR_factor_obs .091
_reflns_number_observed 1723
_reflns_number_total 2202
_reflns_observed_criterion refl_observed_if_I____>2.000_sigma(I___)
_cod_data_source_file bm1262.cif
_cod_data_source_block I
_cod_depositor_comments
;
The following automatic conversions were performed:

'_exptl_absorpt_correction_type' value 'None' changed to 'none'
according to /home/saulius/struct/CIF-dictionaries/cif_core.dic
dictionary named 'cif_core.dic' version 2.4.1 from 2010-06-29.

Automatic conversion script
Id: cif_fix_values 1715 2011-07-08 13:25:40Z adriana 

The following automatic conversions were performed:

'_exptl_crystal_density_meas' value 'None' was changed to '?' - the
value is perceived as not measured.

Automatic conversion script
Id: cif_fix_values 3008 2015-01-20 13:52:24Z robertas 

The following automatic conversions were performed:

'_refine_ls_weighting_scheme' value 'w = k{(A + BFo)^2^[C +
D(sin\q)/\l]}^-1^' was changed to 'calc'. New tag
'_refine_ls_weighting_details' was created. The value of the new tag
was set to 'w = k{(A + BFo)^2^[C + D(sin\q)/\l]}^-1^'.

Automatic conversion script
Id: cif_fix_values 3143 2015-03-26 13:38:13Z robertas 
;
_cod_original_sg_symbol_Hall -P_2ybc
_cod_original_sg_symbol_H-M 'P 21/c'
_cod_database_code 2008208
_cod_database_fobs_code 2008208

loop_
_symmetry_equiv_pos_as_xyz
+x,+y,+z
-x,1/2+y,1/2-z
-x,-y,-z
+x,1/2-y,1/2+z

loop_
_atom_site_aniso_label
_atom_site_aniso_U_11
_atom_site_aniso_U_22
_atom_site_aniso_U_33
_atom_site_aniso_U_12
_atom_site_aniso_U_13
_atom_site_aniso_U_23
N1 .0300(10) .038(2) .0330(10) -.0020(10) -.0060(10) .0010(10)
C2 .030(2) .044(2) .032(2) -.0010(10) -.0050(10) .0000(10)
C3 .035(2) .042(2) .034(2) -.0010(10) -.0030(10) .0050(10)
C4 .040(2) .039(2) .040(2) .0010(10) -.0090(10) .004(2)
C5 .037(2) .044(2) .035(2) .002(2) -.0070(10) .0000(10)
C6 .031(2) .044(2) .031(2) -.0030(10) -.0080(10) .0020(10)
C7 .045(2) .048(2) .042(2) .003(2) .002(2) -.004(2)
C8 .072(3) .041(2) .058(3) .003(2) .001(2) .003(2)
C9 .052(2) .048(2) .036(2) -.002(2) .002(2) .005(2)
C10 .033(2) .039(2) .039(2) .0020(10) -.0060(10) -.002(2)
C11 .030(2) .036(2) .035(2) .0030(10) -.0080(10) -.0030(10)
C12 .036(2) .040(2) .038(2) .0030(10) -.0080(10) -.0020(10)
C13 .044(2) .040(2) .043(2) .000(2) -.002(2) .005(2)
C14 .034(2) .037(2) .057(2) .001(2) -.002(2) .002(2)
C15 .034(2) .042(2) .053(2) -.001(2) -.010(2) -.011(2)
C16 .039(2) .043(2) .038(2) .004(2) -.0100(10) -.002(2)
O17 .054(2) .0390(10) .0450(10) -.0060(10) -.0180(10) -.0010(10)
O18 .076(2) .046(2) .0380(10) -.0040(10) -.0170(10) .0060(10)

loop_
_atom_site_label
_atom_site_fract_x
_atom_site_fract_y
_atom_site_fract_z
_atom_site_U_iso_or_equiv
_atom_site_thermal_displace_type
_atom_site_calc_flag
_atom_site_calc_attached_atom
N1 .6489(4) .4047(2) .0938(2) .0340(10) Uani ? ?
C2 .5842(4) .3525(3) .1755(3) .035(2) Uani ? ?
C3 .5832(5) .2581(3) .1708(3) .038(2) Uani ? ?
C4 .6507(5) .2121(3) .0811(3) .040(2) Uani ? ?
C5 .7161(5) .2667(3) -.0024(3) .039(2) Uani ? ?
C6 .7133(4) .3614(3) .0058(3) .036(2) Uani ? ?
C7 .5177(5) .4049(3) .2715(3) .045(2) Uani ? ?
C8 .6549(7) .1088(3) .0758(4) .057(2) Uani ? ?
C9 .7822(5) .4223(3) -.0825(3) .045(2) Uani ? ?
C10 .7835(5) .6221(3) .1766(3) .037(2) Uani ? ?
C11 .8345(4) .7200(2) .1567(3) .034(2) Uani ? ?
C12 .8023(5) .7617(3) .0541(3) .038(2) Uani ? ?
C13 .8574(5) .8525(3) .0369(3) .043(2) Uani ? ?
C14 .9416(5) .9018(3) .1209(3) .043(2) Uani ? ?
C15 .9721(5) .8615(3) .2238(3) .044(2) Uani ? ?
C16 .9200(5) .7708(3) .2407(3) .040(2) Uani ? ?
O17 .6935(4) .5837(2) .0938(2) .0470(10) Uani ? ?
O18 .8236(4) .5819(2) .2622(2) .054(2) Uani ? ?
H3 .54370 .22205 .23307 .03734 Uiso ? ?
H5 .75489 .23645 -.06710 .03843 Uiso ? ?
H71 .41444 .43830 .24861 .04491 Uiso ? ?
H72 .59226 .46078 .29356 .04491 Uiso ? ?
H73 .48284 .36302 .33714 .04491 Uiso ? ?
H81 .54546 .08706 .08836 .05735 Uiso ? ?
H82 .69721 .07957 .00600 .05735 Uiso ? ?
H83 .72300 .08236 .13212 .05735 Uiso ? ?
H91 .89889 .45631 -.05228 .04539 Uiso ? ?
H92 .70817 .47354 -.10347 .04539 Uiso ? ?
H93 .80274 .38648 -.15235 .04539 Uiso ? ?
H12 .74816 .72552 .00166 .03781 Uiso ? ?
H13 .83783 .88505 -.03382 .04252 Uiso ? ?
H14 .97733 .96618 .11303 .04260 Uiso ? ?
H15 1.03261 .89483 .28428 .04298 Uiso ? ?
H16 .93771 .73705 .30892 .03994 Uiso ? ?
H17 .681(6) .509(3) .098(4) .030(10) Uiso ? ?

loop_
_atom_type_symbol
_atom_type_scat_dispersion_real
_atom_type_scat_dispersion_imag
_atom_type_scat_source
C .017 .009 International_Tables_for_Crystallography_(1974)
H 0 0 International_Tables_for_Crystallography_(1974)
N .029 .018 International_Tables_for_Crystallography_(1974)
O .047 .032 International_Tables_for_Crystallography_(1974)

loop_
_geom_angle_atom_site_label_1
_geom_angle_atom_site_label_2
_geom_angle_atom_site_label_3
_geom_angle
_geom_angle_publ_flag
C6 N1 C2 118.5(3) yes
N1 C2 C3 121.8(3) ?
N1 C2 C7 115.8(3) ?
C3 C2 C7 122.5(3) ?
H3 C3 C2 120.1(3) ?
H3 C3 C4 119.2(4) ?
C2 C3 C4 120.5(3) ?
C3 C4 C5 117.0(3) ?
C3 C4 C8 121.3(4) ?
C5 C4 C8 121.7(4) ?
H5 C5 C6 121.4(4) ?
H5 C5 C4 118.2(4) ?
C6 C5 C4 120.3(3) ?
N1 C6 C5 121.8(3) ?
N1 C6 C9 116.4(3) ?
C5 C6 C9 121.8(3) ?
H71 C7 H73 107.0(4) ?
H71 C7 H72 95.8(4) ?
H71 C7 C2 109.1(3) ?
H73 C7 H72 114.4(4) ?
H73 C7 C2 114.1(3) ?
H72 C7 C2 114.3(4) ?
H81 C8 H83 101.9(5) ?
H81 C8 H82 108.7(4) ?
H81 C8 C4 108.8(4) ?
H83 C8 H82 105.6(4) ?
H83 C8 C4 113.3(4) ?
H82 C8 C4 117.5(4) ?
H92 C9 H93 106.3(3) ?
H92 C9 H91 101.1(4) ?
H92 C9 C6 115.7(4) ?
H93 C9 H91 112.1(4) ?
H93 C9 C6 111.9(3) ?
H91 C9 C6 109.4(3) ?
O18 C10 O17 123.6(3) yes
O18 C10 C11 122.6(3) yes
O17 C10 C11 113.8(3) yes
C16 C11 C12 118.9(3) yes
C16 C11 C10 119.6(3) ?
C12 C11 C10 121.4(3) ?
H12 C12 C13 124.3(4) ?
H12 C12 C11 115.7(4) ?
C13 C12 C11 120.1(3) ?
H13 C13 C14 116.5(4) ?
H13 C13 C12 123.2(4) ?
C14 C13 C12 120.3(3) ?
H14 C14 C13 122.7(4) ?
H14 C14 C15 117.0(4) ?
C13 C14 C15 120.2(3) ?
H15 C15 C16 118.7(4) ?
H15 C15 C14 121.7(4) ?
C16 C15 C14 119.6(3) ?
H16 C16 C15 125.2(4) ?
H16 C16 C11 113.9(4) ?
C15 C16 C11 120.9(3) ?
H17 O17 C10 115(2) ?

loop_
_geom_bond_atom_site_label_1
_geom_bond_atom_site_label_2
_geom_bond_site_symmetry_1
_geom_bond_site_symmetry_2
_geom_bond_distance
_geom_bond_publ_flag
N1 C6 . . 1.351(4) yes
N1 C2 . . 1.357(4) yes
C2 C3 . . 1.369(5) ?
C2 C7 . . 1.498(5) ?
C3 H3 . . .978(4) ?
C3 C4 . . 1.395(5) ?
C4 C5 . . 1.395(5) ?
C4 C8 . . 1.498(6) ?
C5 H5 . . .959(4) ?
C5 C6 . . 1.375(5) ?
C6 C9 . . 1.500(5) ?
C7 H71 . . .943(4) ?
C7 H73 . . 1.047(4) ?
C7 H72 . . 1.014(4) ?
C8 H81 . . .898(5) ?
C8 H83 . . .919(5) ?
C8 H82 . . 1.014(5) ?
C9 H92 . . .954(4) ?
C9 H93 . . 1.015(4) ?
C9 H91 . . 1.054(4) ?
C10 O18 . . 1.219(5) yes
C10 O17 . . 1.310(4) yes
C10 C11 . . 1.491(5) yes
C11 C16 . . 1.391(5) ?
C11 C12 . . 1.398(5) ?
C12 H12 . . .908(4) ?
C12 C13 . . 1.396(5) ?
C13 H13 . . .987(4) ?
C13 C14 . . 1.376(5) ?
C14 H14 . . .975(4) ?
C14 C15 . . 1.392(6) ?
C15 H15 . . .974(4) ?
C15 C16 . . 1.388(5) ?
C16 H16 . . .968(4) ?
O17 H17 . . 1.09(5) ?

loop_
_geom_hbond_atom_site_label_D
_geom_hbond_atom_site_label_H
_geom_hbond_atom_site_label_A
_geom_hbond_site_symmetry_A
_geom_hbond_distance_DH
_geom_hbond_distance_HA
_geom_hbond_distance_DA
_geom_hbond_angle_DHA
_geom_hbond_publ_flag
O17 H17 N1 . 1.09(5) 1.53(5) 2.613(4) 174(4) yes
C7 H72 O18 . 1.01 2.51 3.443(5) 154 yes
C13 H13 O18 4_564 0.99 2.53 3.478(5) 161 yes
C14 H14 O18 2_755 0.98 2.67 3.418(5) 134 no

loop_
_geom_torsion_atom_site_label_1
_geom_torsion_atom_site_label_2
_geom_torsion_atom_site_label_3
_geom_torsion_atom_site_label_4
_geom_torsion
_geom_torsion_publ_flag
C6 N1 C2 C3 .2(5) ?
C6 N1 C2 C7 179.1(3) ?
C2 N1 C6 C5 -.6(5) ?
C2 N1 C6 C9 179.6(3) ?
N1 C2 C3 C4 .5(5) ?
N1 C2 C3 H3 175.6(3) ?
C7 C2 C3 C4 -178.3(3) ?
C7 C2 C3 H3 -3.2(5) ?
N1 C2 C7 H71 67.3(4) ?
N1 C2 C7 H72 -38.7(5) ?
N1 C2 C7 H73 -173.1(3) ?
C3 C2 C7 H71 -113.8(4) ?
C3 C2 C7 H72 140.2(4) ?
C3 C2 C7 H73 5.8(5) ?
C2 C3 C4 C5 -.7(5) ?
C2 C3 C4 C8 178.5(4) ?
H3 C3 C4 C5 -175.9(3) ?
H3 C3 C4 C8 3.3(6) ?
C3 C4 C5 C6 .3(5) ?
C3 C4 C5 H5 -175.5(3) ?
C8 C4 C5 C6 -178.9(4) ?
C8 C4 C5 H5 5.3(6) ?
C3 C4 C8 H81 51.7(6) ?
C3 C4 C8 H82 175.6(4) ?
C3 C4 C8 H83 -60.8(6) ?
C5 C4 C8 H81 -129.1(4) ?
C5 C4 C8 H82 -5.2(6) ?
C5 C4 C8 H83 118.4(5) ?
C4 C5 C6 N1 .3(5) ?
C4 C5 C6 C9 -179.9(3) ?
H5 C5 C6 N1 176.0(3) ?
H5 C5 C6 C9 -4.3(6) ?
N1 C6 C9 H91 67.7(4) ?
N1 C6 C9 H92 -45.6(5) ?
N1 C6 C9 H93 -167.5(3) ?
C5 C6 C9 H91 -112.1(4) ?
C5 C6 C9 H92 134.7(4) ?
C5 C6 C9 H93 12.7(5) ?
O17 C10 C11 C12 -5.9(5) yes
O17 C10 C11 C16 175.7(3) ?
O18 C10 C11 C12 173.7(4) yes
O18 C10 C11 C16 -4.7(5) ?
C11 C10 O17 H17 167(3) ?
O18 C10 O17 H17 -13(3) ?
C10 C11 C12 C13 -177.7(3) ?
C10 C11 C12 H12 .5(5) ?
C16 C11 C12 C13 .7(5) ?
C16 C11 C12 H12 178.9(3) ?
C10 C11 C16 C15 178.8(3) ?
C10 C11 C16 H16 -1.4(5) ?
C12 C11 C16 C15 .3(5) ?
C12 C11 C16 H16 -179.8(3) ?
C11 C12 C13 C14 -.8(6) ?
C11 C12 C13 H13 -180.0(4) ?
H12 C12 C13 C14 -178.8(4) ?
H12 C12 C13 H13 2.0(7) ?
C12 C13 C14 C15 -.2(6) ?
C12 C13 C14 H14 -177.2(4) ?
H13 C13 C14 C15 179.1(4) ?
H13 C13 C14 H14 2.0(6) ?
C13 C14 C15 C16 1.2(6) ?
C13 C14 C15 H15 179.3(4) ?
H14 C14 C15 C16 178.4(3) ?
H14 C14 C15 H15 -3.5(6) ?
C14 C15 C16 C11 -1.3(6) ?
C14 C15 C16 H16 178.9(4) ?
H15 C15 C16 C11 -179.4(3) ?
H15 C15 C16 H16 .7(6) ?
